data_4133340
loop_
_publ_author_name
'Cirulli, Martina'
'Kaur, Amanpreet'
'Lewis, James E. M.'
'Zhang, Zhihui'
'Kitchen, Jonathan A.'
'Goldup, Stephen M.'
'Roessler, Maxie M.'

_publ_section_title
;
 Rotaxane-Based Transition Metal Complexes: Effect of the Mechanical Bond
 on Structure and Electronic Properties.
;
_journal_issue 2
_journal_name_full 'Journal of the American Chemical Society'
_journal_page_first 879
_journal_page_last 889
_journal_paper_doi 10.1021/jacs.8b09715
_journal_volume 141
_journal_year 2019
_chemical_formula_moiety 'C67 H79 Cu N6 O2, F6 P'
_chemical_formula_sum 'C67 H79 Cu F6 N6 O2 P'
_chemical_formula_weight 1208.87
_space_group_crystal_system monoclinic
_space_group_IT_number 14
_space_group_name_Hall '-P 2ybc'
_space_group_name_H-M_alt 'P 1 21/c 1'
_atom_sites_solution_hydrogens geom
_atom_sites_solution_primary dual
_audit_creation_date 2018-06-14
_audit_creation_method
;
Olex2 1.2
(compiled May 18 2018 14:05:52 for OlexSys, GUI svn.r5497)
;
_cell_angle_alpha 90
_cell_angle_beta 109.448(2)
_cell_angle_gamma 90
_cell_formula_units_Z 4
_cell_length_a 15.3429(3)
_cell_length_b 29.8447(5)
_cell_length_c 16.0649(3)
_cell_measurement_reflns_used 61475
_cell_measurement_temperature 100
_cell_measurement_theta_max 28.7880
_cell_measurement_theta_min 1.9310
_cell_volume 6936.5(2)
_computing_cell_refinement 'CrysAlisPro 1.171.39.46b (Rigaku OD, 2018)'
_computing_data_collection 'CrysAlisPro 1.171.39.46b (Rigaku OD, 2018)'
_computing_data_reduction 'CrysAlisPro 1.171.39.46b (Rigaku OD, 2018)'
_computing_molecular_graphics 'Olex2 (Dolomanov et al., 2009)'
_computing_publication_material 'Olex2 (Dolomanov et al., 2009)'
_computing_structure_refinement 'ShelXL (Sheldrick, 2015)'
_computing_structure_solution 'ShelXT (Sheldrick, 2015)'
_diffrn_ambient_temperature 100.15
_diffrn_measured_fraction_theta_full 1.000
_diffrn_measured_fraction_theta_max 1.000
_diffrn_measurement_details
;
List of Runs (angles in degrees, time in seconds):

  # Type    Start    End  Width  t~exp~   \w     \q     \k     \f   Frames
--------------------------------------------------------------------------
  1  \w   -100.00  23.00   0.50   32.00    --  -11.50 -57.00 -90.00  246
  2  \w   -100.00  77.00   0.50   32.00    --  -11.50 -19.00 150.00  354
  3  \w   -100.00  26.00   0.50   32.00    --  -11.50 -70.00 -60.00  252
  4  \w   -100.00  26.00   0.50   32.00    --  -11.50 -70.00-180.00  252
  5  \w   -100.00  23.00   0.50   32.00    --  -11.50 -57.00  30.00  246
  6  \w    -58.00 -33.00   0.50   32.00    --  -11.50  38.00  60.00   50
  7  \w    -49.00  77.00   0.50   32.00    --  -11.50  70.00-120.00  252
;
_diffrn_measurement_device 'four-circle diffractometer'
_diffrn_measurement_device_type 'XtaLAB AFC12 (RCD3): Kappa single'
_diffrn_measurement_method '\w scans'
_diffrn_radiation_type MoK\a
_diffrn_radiation_wavelength 0.71073
_diffrn_reflns_av_R_equivalents 0.0366
_diffrn_reflns_av_unetI/netI 0.0153
_diffrn_reflns_Laue_measured_fraction_full 1.000
_diffrn_reflns_Laue_measured_fraction_max 1.000
_diffrn_reflns_limit_h_max 18
_diffrn_reflns_limit_h_min -18
_diffrn_reflns_limit_k_max 35
_diffrn_reflns_limit_k_min -35
_diffrn_reflns_limit_l_max 19
_diffrn_reflns_limit_l_min -19
_diffrn_reflns_number 133987
_diffrn_reflns_point_group_measured_fraction_full 1.000
_diffrn_reflns_point_group_measured_fraction_max 1.000
_diffrn_reflns_theta_full 25.000
_diffrn_reflns_theta_max 25.000
_diffrn_reflns_theta_min 1.730
_exptl_absorpt_coefficient_mu 0.398
_exptl_absorpt_correction_T_max 1.00000
_exptl_absorpt_correction_T_min 0.76090
_exptl_absorpt_correction_type multi-scan
_exptl_absorpt_process_details
;
CrysAlisPro 1.171.39.46b (Rigaku Oxford Diffraction, 2018)
Empirical absorption correction using spherical harmonics,
 implemented in SCALE3 ABSPACK scaling algorithm.
;
_exptl_crystal_colour orange
_exptl_crystal_colour_primary orange
_exptl_crystal_density_diffrn 1.158
_exptl_crystal_description plate
_exptl_crystal_F_000 2548
_exptl_crystal_size_max 0.2
_exptl_crystal_size_mid 0.2
_exptl_crystal_size_min 0.07
_refine_diff_density_max 0.911
_refine_diff_density_min -0.574
_refine_diff_density_rms 0.073
_refine_ls_extinction_method none
_refine_ls_goodness_of_fit_ref 1.130
_refine_ls_hydrogen_treatment constr
_refine_ls_matrix_type full
_refine_ls_number_parameters 923
_refine_ls_number_reflns 12214
_refine_ls_number_restraints 0
_refine_ls_restrained_S_all 1.130
_refine_ls_R_factor_all 0.1016
_refine_ls_R_factor_gt 0.0961
_refine_ls_shift/su_max 0.000
_refine_ls_shift/su_mean 0.000
_refine_ls_structure_factor_coef Fsqd
_refine_ls_weighting_details 'w=1/[\s^2^(Fo^2^)+(0.0499P)^2^+23.8807P] where P=(Fo^2^+2Fc^2^)/3'
_refine_ls_weighting_scheme calc
_refine_ls_wR_factor_gt 0.2145
_refine_ls_wR_factor_ref 0.2175
_reflns_Friedel_coverage 0.000
_reflns_number_gt 11101
_reflns_number_total 12214
_reflns_threshold_expression 'I > 2\s(I)'
_cod_data_source_file ja8b09715_si_004.cif
_cod_data_source_block 5-Cu(I)
_cod_database_code 4133340
_shelx_shelxl_version_number 2018/1
_shelx_space_group_comment
;
The symmetry employed for this shelxl refinement is uniquely defined
by the following loop, which should always be used as a source of
symmetry information in preference to the above space-group names.
They are only intended as comments.
;
_shelx_estimated_absorpt_t_max 0.973
_shelx_estimated_absorpt_t_min 0.925
_olex2_refinement_description
;
1. Fixed Uiso
 At 1.2 times of:
  All C(H) groups, All C(H,H) groups, All C(H,H,H,H) groups
 At 1.5 times of:
  All C(H,H,H) groups, All C(H,H,H,H,H,H) groups
2. Others
 Fixed Sof: H30A(0.5) H30B(0.5) H30C(0.5) H30D(0.5) H56(0.5) H56A(0.5)
 H66A(0.5) H66B(0.5) H66C(0.5) H66D(0.5) H66E(0.5) H66F(0.5) H68A(0.5)
 H68B(0.5) H68C(0.5) H68D(0.5) H68E(0.5) H68F(0.5) C57(0.5) C58(0.5) H58(0.5)
 C59(0.5) C60(0.5) H60(0.5) C61(0.5) C62(0.5) H62A(0.5) H62B(0.5) H62C(0.5)
 C63(0.5) H63A(0.5) H63B(0.5) H63C(0.5) C64(0.5) H64A(0.5) H64B(0.5) H64C(0.5)
 C69(0.5) H69(0.5) C70(0.5) H70(0.5) C71(0.5) H71(0.5) C72(0.5) C73(0.5)
 H73A(0.5) H73B(0.5) C74(0.5) H74A(0.5) H74B(0.5) C75(0.5) H75A(0.5) H75B(0.5)
 C76(0.5) C77(0.5) H77(0.5) C78(0.5) H78(0.5) C79(0.5) C80(0.5) H80(0.5)
 C81(0.5) H81(0.5) C82(0.5) H82A(0.5) H82B(0.5) C83(0.5) H83A(0.5) H83B(0.5)
 C92(0.5) C93(0.5) H93A(0.5) H93B(0.5) H93C(0.5) C7(0.5) H7(0.5) C8(0.5)
 H8(0.5) C9(0.5) H9(0.5) C10(0.5) C11(0.5) H11A(0.5) H11B(0.5) C12(0.5)
 H12A(0.5) H12B(0.5) C13(0.5) H13A(0.5) H13B(0.5) C14(0.5) C15(0.5) H15(0.5)
 C16(0.5) H16(0.5) C17(0.5) C18(0.5) H18(0.5) C19(0.5) H19(0.5) C31(0.5)
 H31A(0.5) H31B(0.5) C32(0.5) H32A(0.5) H32B(0.5) C65(0.5) C67(0.5) H67A(0.5)
 H67B(0.5) H67C(0.5) C84(0.5) C85(0.5) H85(0.5) C86(0.5) C87(0.5) H87(0.5)
 C88(0.5) C89(0.5) H89A(0.5) H89B(0.5) H89C(0.5) C90(0.5) H90A(0.5) H90B(0.5)
 H90C(0.5) C91(0.5) H91A(0.5) H91B(0.5) H91C(0.5)
3.a Secondary CH2 refined with riding coordinates:
 C20(H20A,H20B), C21(H21A,H21B), C22(H22A,H22B), C30(H30A,H30B), C30(H30C,
 H30D), C73(H73A,H73B), C74(H74A,H74B), C75(H75A,H75B), C82(H82A,H82B),
 C83(H83A,H83B), C11(H11A,H11B), C12(H12A,H12B), C13(H13A,H13B), C31(H31A,H31B),
  C32(H32A,H32B)
3.b Me refined with riding coordinates:
 C66(H66A,H66B,H66C), C67(H67A,H67B,H67C)
3.c Aromatic/amide H refined with riding coordinates:
 C2(H2), C3(H3), C4(H4), C23(H23), C25(H25), C26(H26), C28(H28), C29(H29),
 C34(H34), C37(H37), C38(H38), C39(H39), C42(H42), C44(H44), C46(H46), C56(H56),
  C56(H56A), C58(H58), C60(H60), C69(H69), C70(H70), C71(H71), C77(H77),
 C78(H78), C80(H80), C81(H81), C7(H7), C8(H8), C9(H9), C15(H15), C16(H16),
 C18(H18), C19(H19), C85(H85), C87(H87)
3.d Idealised Me refined as rotating group:
 C48(H48A,H48B,H48C), C49(H49A,H49B,H49C), C50(H50A,H50B,H50C), C52(H52A,H52B,
 H52C), C53(H53A,H53B,H53C), C54(H54A,H54B,H54C), C66(H66D,H66E,H66F), C68(H68A,
 H68B,H68C), C68(H68D,H68E,H68F), C62(H62A,H62B,H62C), C63(H63A,H63B,H63C),
 C64(H64A,H64B,H64C), C93(H93A,H93B,H93C), C89(H89A,H89B,H89C), C90(H90A,H90B,
 H90C), C91(H91A,H91B,H91C)
;
_olex2_submission_special_instructions 'No special instructions were received'
_oxdiff_exptl_absorpt_empirical_details
;
Empirical correction (ABSPACK) includes:
- Absorption correction using spherical harmonics
- Frame scaling
;

loop_
_space_group_symop_operation_xyz
'x, y, z'
'-x, y+1/2, -z+1/2'
'-x, -y, -z'
'x, -y-1/2, z-1/2'

loop_
_atom_site_label
_atom_site_type_symbol
_atom_site_fract_x
_atom_site_fract_y
_atom_site_fract_z
_atom_site_U_iso_or_equiv
_atom_site_adp_type
_atom_site_occupancy
_atom_site_site_symmetry_order
_atom_site_calc_flag
_atom_site_refinement_flags_posn
_atom_site_refinement_flags_occupancy
_atom_site_disorder_assembly
_atom_site_disorder_group
Cu1 Cu 0.40344(5) 0.37769(2) 0.68324(4) 0.0537(2) Uani 1 1 d . . . .
O1 O 0.6435(3) 0.35566(14) 0.3845(3) 0.0783(13) Uani 1 1 d . . . .
O2 O 0.4447(3) 0.24586(13) 0.3579(3) 0.0629(10) Uani 1 1 d . . . .
N1 N 0.3205(3) 0.35660(14) 0.7482(2) 0.0493(10) Uani 1 1 d . . . .
N2 N 0.4563(4) 0.41671(19) 0.7900(3) 0.0804(17) Uani 1 1 d . . . .
N3 N 0.3440(3) 0.39520(12) 0.5526(2) 0.0360(8) Uani 1 1 d . . . .
N4 N 0.4894(3) 0.34429(13) 0.6359(2) 0.0468(9) Uani 1 1 d . . . .
N5 N 0.5588(3) 0.31677(14) 0.6671(2) 0.0522(10) Uani 1 1 d . . . .
N6 N 0.5795(2) 0.30211(13) 0.5961(2) 0.0420(9) Uani 1 1 d . . . .
C1 C 0.2513(4) 0.3288(2) 0.7205(3) 0.0572(14) Uani 1 1 d . . . .
C2 C 0.1860(4) 0.3247(2) 0.7652(4) 0.0599(14) Uani 1 1 d . . . .
H2 H 0.135023 0.304832 0.744039 0.072 Uiso 1 1 calc R . . .
C3 C 0.1978(5) 0.3499(2) 0.8394(4) 0.0655(17) Uani 1 1 d . . . .
H3 H 0.154891 0.347822 0.870315 0.079 Uiso 1 1 calc R . . .
C4 C 0.2711(5) 0.3779(2) 0.8683(4) 0.0739(18) Uani 1 1 d . . . .
H4 H 0.280253 0.395377 0.919931 0.089 Uiso 1 1 calc R . . .
C5 C 0.3323(5) 0.38080(19) 0.8225(3) 0.0650(16) Uani 1 1 d . . . .
C6 C 0.4144(6) 0.4097(2) 0.8503(4) 0.089(2) Uani 1 1 d . . . .
C20 C 0.5760(5) 0.3596(2) 0.2967(5) 0.080(2) Uani 1 1 d . . . .
H20A H 0.593445 0.384259 0.264149 0.096 Uiso 1 1 calc R . . .
H20B H 0.514299 0.366256 0.300577 0.096 Uiso 1 1 calc R . . .
C21 C 0.5735(5) 0.3155(2) 0.2487(4) 0.0735(17) Uani 1 1 d . . . .
H21A H 0.527540 0.317705 0.188661 0.088 Uiso 1 1 calc R . . .
H21B H 0.634748 0.310106 0.242622 0.088 Uiso 1 1 calc R . . .
C22 C 0.5497(4) 0.2771(2) 0.2947(4) 0.0676(16) Uani 1 1 d . . . .
H22A H 0.592609 0.276507 0.356284 0.081 Uiso 1 1 calc R . . .
H22B H 0.559292 0.249094 0.265697 0.081 Uiso 1 1 calc R . . .
C23 C 0.4513(4) 0.2776(2) 0.2959(4) 0.0663(15) Uani 1 1 d . . . .
H23 H 0.402648 0.296218 0.260896 0.080 Uiso 1 1 calc R . . .
C24 C 0.3724(4) 0.24992(18) 0.3892(3) 0.0541(13) Uani 1 1 d . . . .
C25 C 0.3777(4) 0.22245(18) 0.4616(4) 0.0604(14) Uani 1 1 d . . . .
H25 H 0.428282 0.202462 0.484180 0.072 Uiso 1 1 calc R . . .
C26 C 0.3103(4) 0.22432(18) 0.4998(4) 0.0592(14) Uani 1 1 d . . . .
H26 H 0.314437 0.205360 0.548493 0.071 Uiso 1 1 calc R . . .
C27 C 0.2363(4) 0.25326(18) 0.4689(3) 0.0561(13) Uani 1 1 d . . . .
C28 C 0.2323(4) 0.28002(19) 0.3976(3) 0.0559(13) Uani 1 1 d . . . .
H28 H 0.181741 0.300103 0.375825 0.067 Uiso 1 1 calc R . . .
C29 C 0.2979(4) 0.27901(19) 0.3565(3) 0.0551(13) Uani 1 1 d . . . .
H29 H 0.292547 0.297657 0.307070 0.066 Uiso 1 1 calc R . . .
C30 C 0.1616(4) 0.2542(2) 0.5105(4) 0.0709(17) Uani 1 1 d . . . .
H30A H 0.165618 0.226645 0.545826 0.085 Uiso 0.5 1 calc R P A 1
H30B H 0.100496 0.254409 0.463311 0.085 Uiso 0.5 1 calc R P A 1
H30C H 0.130849 0.224593 0.501631 0.085 Uiso 0.5 1 calc R P B 2
H30D H 0.114691 0.276644 0.478864 0.085 Uiso 0.5 1 calc R P B 2
C34 C 0.5232(3) 0.32071(14) 0.5211(3) 0.0354(9) Uani 1 1 d . . . .
H34 H 0.523301 0.315693 0.462774 0.043 Uiso 1 1 calc R . . .
C35 C 0.4658(3) 0.34830(14) 0.5467(3) 0.0345(9) Uani 1 1 d . . . .
C36 C 0.3880(3) 0.37742(15) 0.5004(3) 0.0357(9) Uani 1 1 d . . . .
C37 C 0.3595(3) 0.38478(15) 0.4103(3) 0.0402(10) Uani 1 1 d . . . .
H37 H 0.393401 0.372820 0.375501 0.048 Uiso 1 1 calc R . . .
C38 C 0.2815(3) 0.40967(16) 0.3724(3) 0.0417(10) Uani 1 1 d . . . .
H38 H 0.260286 0.415098 0.310616 0.050 Uiso 1 1 calc R . . .
C39 C 0.2337(3) 0.42689(16) 0.4245(3) 0.0448(11) Uani 1 1 d . . . .
H39 H 0.178608 0.443651 0.398829 0.054 Uiso 1 1 calc R . . .
C40 C 0.2677(3) 0.41925(15) 0.5155(3) 0.0407(10) Uani 1 1 d . . . .
C41 C 0.2164(4) 0.43698(16) 0.5718(3) 0.0471(12) Uani 1 1 d . . . .
C42 C 0.2575(4) 0.46699(17) 0.6402(4) 0.0596(15) Uani 1 1 d . . . .
H42 H 0.320402 0.475249 0.653134 0.071 Uiso 1 1 calc R . . .
C43 C 0.2065(5) 0.48490(19) 0.6897(4) 0.075(2) Uani 1 1 d . . . .
C44 C 0.1165(6) 0.4696(2) 0.6707(5) 0.084(2) Uani 1 1 d . . . .
H44 H 0.081735 0.480802 0.705296 0.100 Uiso 1 1 calc R . . .
C45 C 0.0740(4) 0.43904(19) 0.6050(4) 0.0686(18) Uani 1 1 d . . . .
C46 C 0.1265(4) 0.42339(17) 0.5547(4) 0.0538(13) Uani 1 1 d . . . .
H46 H 0.099484 0.402973 0.507807 0.065 Uiso 1 1 calc R . . .
C47 C 0.2430(8) 0.5218(2) 0.7588(5) 0.106(3) Uani 1 1 d . . . .
C48 C 0.2273(7) 0.5086(2) 0.8460(5) 0.119(4) Uani 1 1 d . . . .
H48A H 0.160826 0.507213 0.836286 0.178 Uiso 1 1 calc GR . . .
H48B H 0.255975 0.531065 0.891396 0.178 Uiso 1 1 calc GR . . .
H48C H 0.255204 0.479248 0.865529 0.178 Uiso 1 1 calc GR . . .
C49 C 0.1924(9) 0.5648(2) 0.7231(6) 0.151(5) Uani 1 1 d . . . .
H49A H 0.206255 0.573967 0.670258 0.226 Uiso 1 1 calc GR . . .
H49B H 0.212561 0.588325 0.768075 0.226 Uiso 1 1 calc GR . . .
H49C H 0.125745 0.560089 0.707919 0.226 Uiso 1 1 calc GR . . .
C50 C 0.3470(8) 0.5289(2) 0.7798(5) 0.126(4) Uani 1 1 d . . . .
H50A H 0.379730 0.500755 0.800821 0.189 Uiso 1 1 calc GR . . .
H50B H 0.368803 0.551888 0.825686 0.189 Uiso 1 1 calc GR . . .
H50C H 0.358959 0.538720 0.726398 0.189 Uiso 1 1 calc GR . . .
C51 C -0.0256(4) 0.4237(2) 0.5889(5) 0.078(2) Uani 1 1 d . . . .
C52 C -0.0336(5) 0.4043(3) 0.6733(6) 0.128(4) Uani 1 1 d . . . .
H52A H 0.015198 0.381959 0.697364 0.192 Uiso 1 1 calc GR . . .
H52B H -0.094156 0.389963 0.660600 0.192 Uiso 1 1 calc GR . . .
H52C H -0.027040 0.428313 0.716503 0.192 Uiso 1 1 calc GR . . .
C53 C -0.0906(5) 0.4630(2) 0.5575(5) 0.094(3) Uani 1 1 d . . . .
H53A H -0.075395 0.486213 0.603184 0.141 Uiso 1 1 calc GR . . .
H53B H -0.154404 0.452946 0.545792 0.141 Uiso 1 1 calc GR . . .
H53C H -0.084071 0.475146 0.503267 0.141 Uiso 1 1 calc GR . . .
C54 C -0.0559(5) 0.3866(3) 0.5159(7) 0.113(3) Uani 1 1 d . . . .
H54A H -0.050584 0.398280 0.460727 0.169 Uiso 1 1 calc GR . . .
H54B H -0.120159 0.378051 0.506317 0.169 Uiso 1 1 calc GR . . .
H54C H -0.015884 0.360333 0.534825 0.169 Uiso 1 1 calc GR . . .
C55 C 0.6529(3) 0.27057(17) 0.6076(4) 0.0541(13) Uani 1 1 d . . . .
C56 C 0.6431(4) 0.23710(18) 0.5482(4) 0.0569(13) Uani 1 1 d . . . .
H56 H 0.586948 0.237891 0.499727 0.068 Uiso 0.5 1 calc R P C 1
H56A H 0.590707 0.232111 0.497131 0.068 Uiso 0.5 1 calc R P D 2
C66 C 0.7556(7) 0.1286(3) 0.5232(7) 0.127(3) Uiso 1 1 d . . . .
H66A H 0.781917 0.125783 0.587570 0.191 Uiso 0.5 1 calc R P E 1
H66B H 0.737445 0.098951 0.497043 0.191 Uiso 0.5 1 calc R P E 1
H66C H 0.801936 0.141532 0.500435 0.191 Uiso 0.5 1 calc R P E 1
H66D H 0.822244 0.125946 0.534410 0.191 Uiso 0.5 1 calc GR P F 2
H66E H 0.722314 0.108232 0.475397 0.191 Uiso 0.5 1 calc GR P F 2
H66F H 0.742080 0.120775 0.576886 0.191 Uiso 0.5 1 calc GR P F 2
C68 C 0.6249(6) 0.1672(3) 0.4136(5) 0.099(2) Uiso 1 1 d . . . .
H68A H 0.569109 0.184086 0.410743 0.149 Uiso 0.5 1 calc GR P G 1
H68B H 0.607228 0.139173 0.380636 0.149 Uiso 0.5 1 calc GR P G 1
H68C H 0.662901 0.185159 0.387793 0.149 Uiso 0.5 1 calc GR P G 1
H68D H 0.576205 0.159996 0.438414 0.149 Uiso 0.5 1 calc GR P H 2
H68E H 0.633558 0.141910 0.378378 0.149 Uiso 0.5 1 calc GR P H 2
H68F H 0.606943 0.193851 0.376066 0.149 Uiso 0.5 1 calc GR P H 2
C57 C 0.7012(15) 0.2020(6) 0.5466(10) 0.045(4) Uani 0.5 1 d . P I 1
C58 C 0.7835(13) 0.2073(6) 0.6131(10) 0.040(3) Uani 0.5 1 d . P I 1
H58 H 0.827876 0.184186 0.619271 0.048 Uiso 0.5 1 calc R P I 1
C59 C 0.8097(8) 0.2421(5) 0.6720(9) 0.042(3) Uani 0.5 1 d . P I 1
C60 C 0.7412(8) 0.2742(4) 0.6633(7) 0.045(3) Uani 0.5 1 d . P I 1
H60 H 0.757554 0.300414 0.698618 0.054 Uiso 0.5 1 calc R P I 1
C61 C 0.9023(8) 0.2453(4) 0.7427(10) 0.079(4) Uani 0.5 1 d . P I 1
C62 C 0.9228(13) 0.2063(6) 0.8069(12) 0.105(5) Uiso 0.5 1 d . P I 1
H62A H 0.874332 0.204221 0.833875 0.158 Uiso 0.5 1 calc GR P I 1
H62B H 0.982716 0.211072 0.853029 0.158 Uiso 0.5 1 calc GR P I 1
H62C H 0.924694 0.178472 0.775203 0.158 Uiso 0.5 1 calc GR P I 1
C63 C 0.9790(12) 0.2384(6) 0.6994(12) 0.108(5) Uiso 0.5 1 d . P I 1
H63A H 0.977543 0.207375 0.679229 0.162 Uiso 0.5 1 calc GR P I 1
H63B H 1.039720 0.244882 0.742964 0.162 Uiso 0.5 1 calc GR P I 1
H63C H 0.967698 0.258750 0.648979 0.162 Uiso 0.5 1 calc GR P I 1
C64 C 0.9203(9) 0.2926(4) 0.7922(9) 0.069(3) Uiso 0.5 1 d . P I 1
H64A H 0.916669 0.316516 0.749283 0.103 Uiso 0.5 1 calc GR P I 1
H64B H 0.981877 0.292673 0.837196 0.103 Uiso 0.5 1 calc GR P I 1
H64C H 0.873489 0.297674 0.820323 0.103 Uiso 0.5 1 calc GR P I 1
C69 C 0.4286(14) 0.4358(6) 0.9277(10) 0.076(5) Uani 0.5 1 d . P J 1
H69 H 0.391262 0.433839 0.964302 0.091 Uiso 0.5 1 calc R P J 1
C70 C 0.5034(14) 0.4646(5) 0.9435(9) 0.076(4) Uani 0.5 1 d . P J 1
H70 H 0.526597 0.479207 0.999039 0.092 Uiso 0.5 1 calc R P J 1
C71 C 0.5448(11) 0.4725(5) 0.8814(8) 0.069(4) Uani 0.5 1 d . P J 1
H71 H 0.596196 0.492191 0.893484 0.083 Uiso 0.5 1 calc R P J 1
C72 C 0.5091(10) 0.4507(5) 0.7990(8) 0.054(3) Uani 0.5 1 d . P J 1
C73 C 0.5541(10) 0.4594(5) 0.7294(9) 0.053(3) Uani 0.5 1 d . P J 1
H73A H 0.535578 0.489704 0.704844 0.063 Uiso 0.5 1 calc R P J 1
H73B H 0.528137 0.437718 0.680758 0.063 Uiso 0.5 1 calc R P J 1
C74 C 0.6641(12) 0.4563(5) 0.7596(10) 0.083(5) Uani 0.5 1 d . P J 1
H74A H 0.692325 0.475842 0.811339 0.100 Uiso 0.5 1 calc R P J 1
H74B H 0.684456 0.425086 0.776348 0.100 Uiso 0.5 1 calc R P J 1
C75 C 0.6944(10) 0.4715(5) 0.6812(9) 0.075(4) Uani 0.5 1 d . P J 1
H75A H 0.663561 0.500427 0.659734 0.090 Uiso 0.5 1 calc R P J 1
H75B H 0.761664 0.477417 0.704581 0.090 Uiso 0.5 1 calc R P J 1
C76 C 0.6764(13) 0.4408(7) 0.6021(13) 0.059(4) Uani 0.5 1 d . P J 1
C77 C 0.7166(11) 0.3974(6) 0.6129(11) 0.063(4) Uani 0.5 1 d . P J 1
H77 H 0.749783 0.387129 0.670794 0.076 Uiso 0.5 1 calc R P J 1
C78 C 0.7095(8) 0.3713(5) 0.5458(11) 0.057(4) Uani 0.5 1 d . P J 1
H78 H 0.742365 0.343787 0.554638 0.069 Uiso 0.5 1 calc R P J 1
C79 C 0.6540(19) 0.3837(10) 0.4617(17) 0.051(6) Uani 0.5 1 d . P J 1
C80 C 0.6102(10) 0.4253(6) 0.4456(8) 0.045(3) Uani 0.5 1 d . P J 1
H80 H 0.572257 0.434302 0.388290 0.054 Uiso 0.5 1 calc R P J 1
C81 C 0.6258(12) 0.4530(5) 0.5197(13) 0.052(4) Uani 0.5 1 d . P J 1
H81 H 0.599097 0.482091 0.511053 0.062 Uiso 0.5 1 calc R P J 1
C82 C 0.1690(7) 0.2965(4) 0.5721(7) 0.049(2) Uani 0.5 1 d . P K 1
H82A H 0.174863 0.324054 0.539958 0.058 Uiso 0.5 1 calc R P K 1
H82B H 0.112086 0.299092 0.587892 0.058 Uiso 0.5 1 calc R P K 1
C83 C 0.2514(7) 0.2923(4) 0.6548(8) 0.043(3) Uani 0.5 1 d . P K 1
H83A H 0.308795 0.294402 0.639612 0.052 Uiso 0.5 1 calc R P K 1
H83B H 0.250490 0.262599 0.681895 0.052 Uiso 0.5 1 calc R P K 1
C92 C 0.6745(9) 0.1578(5) 0.5003(9) 0.071(3) Uiso 0.5 1 d . P I 1
C93 C 0.6141(11) 0.1308(5) 0.5455(10) 0.092(4) Uiso 0.5 1 d . P I 1
H93A H 0.649556 0.126158 0.608086 0.138 Uiso 0.5 1 calc GR P I 1
H93B H 0.597395 0.101669 0.516352 0.138 Uiso 0.5 1 calc GR P I 1
H93C H 0.557775 0.147705 0.540308 0.138 Uiso 0.5 1 calc GR P I 1
C7 C 0.4686(9) 0.4203(6) 0.9425(9) 0.057(4) Uani 0.5 1 d . P J 2
H7 H 0.446145 0.410000 0.987577 0.069 Uiso 0.5 1 calc R P J 2
C8 C 0.5473(10) 0.4434(6) 0.9664(9) 0.069(4) Uani 0.5 1 d . P J 2
H8 H 0.574557 0.453219 1.025645 0.083 Uiso 0.5 1 calc R P J 2
C9 C 0.5886(10) 0.4530(6) 0.9050(9) 0.071(4) Uani 0.5 1 d . P J 2
H9 H 0.642348 0.471257 0.919813 0.085 Uiso 0.5 1 calc R P J 2
C10 C 0.5505(9) 0.4355(5) 0.8212(8) 0.055(3) Uani 0.5 1 d . P J 2
C11 C 0.6017(13) 0.4406(5) 0.7548(8) 0.069(4) Uani 0.5 1 d . P J 2
H11A H 0.666039 0.450241 0.786021 0.083 Uiso 0.5 1 calc R P J 2
H11B H 0.603768 0.411290 0.726636 0.083 Uiso 0.5 1 calc R P J 2
C12 C 0.5553(11) 0.4740(5) 0.6859(10) 0.070(4) Uani 0.5 1 d . P J 2
H12A H 0.541025 0.500980 0.714740 0.084 Uiso 0.5 1 calc R P J 2
H12B H 0.495965 0.461286 0.647285 0.084 Uiso 0.5 1 calc R P J 2
C13 C 0.6145(11) 0.4881(4) 0.6276(9) 0.076(4) Uani 0.5 1 d . P J 2
H13A H 0.587458 0.515695 0.594942 0.092 Uiso 0.5 1 calc R P J 2
H13B H 0.677628 0.495511 0.666962 0.092 Uiso 0.5 1 calc R P J 2
C14 C 0.6216(15) 0.4536(5) 0.5623(17) 0.063(5) Uani 0.5 1 d . P J 2
C15 C 0.6848(13) 0.4168(7) 0.5838(13) 0.062(4) Uani 0.5 1 d . P J 2
H15 H 0.725653 0.413435 0.642600 0.075 Uiso 0.5 1 calc R P J 2
C16 C 0.6874(13) 0.3853(6) 0.5186(14) 0.060(5) Uiso 0.5 1 d . P J 2
H16 H 0.726008 0.359619 0.534658 0.072 Uiso 0.5 1 calc R P J 2
C17 C 0.634(2) 0.3921(9) 0.4322(17) 0.048(5) Uani 0.5 1 d . P J 2
C18 C 0.5716(12) 0.4273(6) 0.4074(11) 0.056(4) Uani 0.5 1 d . P J 2
H18 H 0.531700 0.430919 0.348254 0.067 Uiso 0.5 1 calc R P J 2
C19 C 0.5708(12) 0.4577(5) 0.4747(10) 0.063(3) Uani 0.5 1 d . P J 2
H19 H 0.531600 0.483068 0.457711 0.076 Uiso 0.5 1 calc R P J 2
C31 C 0.1941(9) 0.2653(5) 0.6099(8) 0.068(3) Uani 0.5 1 d . P K 2
H31A H 0.141738 0.262630 0.632610 0.082 Uiso 0.5 1 calc R P K 2
H31B H 0.243059 0.244144 0.642807 0.082 Uiso 0.5 1 calc R P K 2
C32 C 0.2299(12) 0.3113(5) 0.6219(10) 0.063(4) Uani 0.5 1 d . P K 2
H32A H 0.184087 0.331379 0.580856 0.075 Uiso 0.5 1 calc R P K 2
H32B H 0.287312 0.312485 0.606676 0.075 Uiso 0.5 1 calc R P K 2
C65 C 0.7245(12) 0.1775(6) 0.4964(11) 0.093(4) Uiso 0.5 1 d . P I 2
C67 C 0.7849(19) 0.1902(10) 0.4480(18) 0.187(11) Uiso 0.5 1 d . P I 2
H67A H 0.771633 0.221081 0.427130 0.280 Uiso 0.5 1 calc R P I 2
H67B H 0.849384 0.187893 0.486774 0.280 Uiso 0.5 1 calc R P I 2
H67C H 0.774750 0.170101 0.397365 0.280 Uiso 0.5 1 calc R P I 2
C84 C 0.7269(17) 0.2101(7) 0.5765(12) 0.053(5) Uani 0.5 1 d . P I 2
C85 C 0.7987(13) 0.2161(7) 0.6547(15) 0.067(6) Uani 0.5 1 d . P I 2
H85 H 0.853520 0.198876 0.666004 0.081 Uiso 0.5 1 calc R P I 2
C86 C 0.7921(9) 0.2467(4) 0.7169(10) 0.062(3) Uani 0.5 1 d . P I 2
C87 C 0.7194(8) 0.2760(4) 0.6984(9) 0.052(3) Uani 0.5 1 d . P I 2
H87 H 0.712363 0.297537 0.739236 0.062 Uiso 0.5 1 calc R P I 2
C88 C 0.8719(9) 0.2482(6) 0.8090(11) 0.092(5) Uani 0.5 1 d . P I 2
C89 C 0.858(2) 0.2804(10) 0.872(2) 0.203(12) Uiso 0.5 1 d . P I 2
H89A H 0.802420 0.272186 0.886229 0.304 Uiso 0.5 1 calc GR P I 2
H89B H 0.849938 0.310503 0.846338 0.304 Uiso 0.5 1 calc GR P I 2
H89C H 0.911659 0.280107 0.926341 0.304 Uiso 0.5 1 calc GR P I 2
C90 C 0.9549(15) 0.2682(8) 0.7883(15) 0.130(7) Uiso 0.5 1 d . P I 2
H90A H 1.003019 0.276666 0.843524 0.195 Uiso 0.5 1 calc GR P I 2
H90B H 0.934871 0.294749 0.750942 0.195 Uiso 0.5 1 calc GR P I 2
H90C H 0.979557 0.245880 0.757285 0.195 Uiso 0.5 1 calc GR P I 2
C91 C 0.8884(12) 0.2091(6) 0.8472(12) 0.098(5) Uiso 0.5 1 d . P I 2
H91A H 0.898481 0.187075 0.806151 0.146 Uiso 0.5 1 calc GR P I 2
H91B H 0.835444 0.199968 0.864381 0.146 Uiso 0.5 1 calc GR P I 2
H91C H 0.943688 0.210996 0.899843 0.146 Uiso 0.5 1 calc GR P I 2
P1 P 0.68419(12) 0.59526(5) 0.86687(8) 0.0591(4) Uani 1 1 d . . . .
F1 F 0.6071(3) 0.57235(14) 0.7899(3) 0.0976(13) Uani 1 1 d . . . .
F2 F 0.7586(3) 0.56782(14) 0.8383(2) 0.1029(16) Uani 1 1 d . . . .
F3 F 0.6892(3) 0.63458(11) 0.8022(2) 0.0724(9) Uani 1 1 d . . . .
F4 F 0.7658(3) 0.62114(15) 0.9430(2) 0.0863(11) Uani 1 1 d . . . .
F5 F 0.6101(2) 0.62269(11) 0.8955(2) 0.0677(9) Uani 1 1 d . . . .
F6 F 0.6873(4) 0.55760(13) 0.9361(2) 0.1049(15) Uani 1 1 d . . . .

loop_
_atom_site_aniso_label
_atom_site_aniso_U_11
_atom_site_aniso_U_22
_atom_site_aniso_U_33
_atom_site_aniso_U_23
_atom_site_aniso_U_13
_atom_site_aniso_U_12
Cu1 0.0860(5) 0.0565(4) 0.0272(3) -0.0016(3) 0.0303(3) -0.0046(3)
O1 0.086(3) 0.065(3) 0.113(4) -0.024(3) 0.072(3) -0.012(2)
O2 0.070(3) 0.060(2) 0.062(2) -0.0135(19) 0.027(2) -0.0019(19)
N1 0.068(3) 0.051(2) 0.035(2) 0.0066(18) 0.025(2) 0.001(2)
N2 0.133(5) 0.087(4) 0.039(2) -0.022(2) 0.053(3) -0.042(4)
N3 0.050(2) 0.0369(19) 0.0275(17) -0.0017(14) 0.0211(16) -0.0016(16)
N4 0.060(3) 0.051(2) 0.0288(19) 0.0055(17) 0.0139(18) 0.001(2)
N5 0.062(3) 0.053(2) 0.030(2) 0.0058(18) 0.0007(19) 0.000(2)
N6 0.0330(19) 0.044(2) 0.042(2) 0.0009(17) 0.0025(16) -0.0046(16)
C1 0.064(3) 0.068(4) 0.046(3) 0.002(3) 0.027(3) 0.015(3)
C2 0.050(3) 0.074(4) 0.058(3) 0.016(3) 0.020(3) 0.012(3)
C3 0.084(4) 0.078(4) 0.050(3) 0.026(3) 0.043(3) 0.034(3)
C4 0.116(5) 0.076(4) 0.046(3) 0.007(3) 0.050(4) -0.005(4)
C5 0.113(5) 0.063(3) 0.032(3) 0.012(2) 0.042(3) 0.010(3)
C6 0.153(7) 0.093(5) 0.042(3) -0.016(3) 0.061(4) -0.040(5)
C20 0.101(5) 0.067(4) 0.099(5) 0.001(4) 0.068(5) -0.002(4)
C21 0.083(4) 0.079(4) 0.077(4) -0.008(3) 0.053(4) 0.008(3)
C22 0.086(4) 0.066(4) 0.060(3) -0.010(3) 0.036(3) 0.008(3)
C23 0.060(3) 0.081(4) 0.060(3) -0.010(3) 0.023(3) -0.004(3)
C24 0.051(3) 0.058(3) 0.054(3) -0.025(3) 0.018(2) -0.015(2)
C25 0.073(4) 0.048(3) 0.055(3) -0.003(2) 0.014(3) 0.004(3)
C26 0.071(4) 0.052(3) 0.051(3) -0.004(2) 0.016(3) -0.010(3)
C27 0.052(3) 0.059(3) 0.047(3) -0.013(2) 0.001(2) -0.018(3)
C28 0.048(3) 0.063(3) 0.046(3) -0.003(2) 0.001(2) -0.005(2)
C29 0.054(3) 0.062(3) 0.041(3) -0.007(2) 0.005(2) -0.009(3)
C30 0.055(3) 0.096(5) 0.060(3) -0.011(3) 0.017(3) -0.026(3)
C34 0.034(2) 0.040(2) 0.030(2) -0.0030(17) 0.0064(17) -0.0055(18)
C35 0.036(2) 0.042(2) 0.0239(19) -0.0013(17) 0.0088(17) -0.0080(18)
C36 0.040(2) 0.044(2) 0.0251(19) -0.0013(17) 0.0144(17) -0.0027(19)
C37 0.052(3) 0.049(3) 0.027(2) 0.0010(18) 0.0231(19) 0.006(2)
C38 0.042(2) 0.056(3) 0.029(2) 0.0060(19) 0.0151(19) 0.010(2)
C39 0.044(3) 0.056(3) 0.041(2) 0.007(2) 0.022(2) 0.011(2)
C40 0.054(3) 0.037(2) 0.042(2) 0.0004(19) 0.031(2) 0.000(2)
C41 0.065(3) 0.045(3) 0.046(3) 0.009(2) 0.039(2) 0.010(2)
C42 0.098(4) 0.046(3) 0.059(3) 0.000(2) 0.059(3) -0.004(3)
C43 0.135(6) 0.048(3) 0.081(4) 0.003(3) 0.088(4) -0.002(3)
C44 0.148(7) 0.050(3) 0.103(5) 0.018(3) 0.109(5) 0.028(4)
C45 0.086(4) 0.054(3) 0.096(5) 0.032(3) 0.071(4) 0.026(3)
C46 0.067(3) 0.045(3) 0.070(3) 0.022(2) 0.050(3) 0.017(2)
C47 0.218(10) 0.059(4) 0.096(5) -0.016(4) 0.126(6) -0.015(5)
C48 0.235(11) 0.078(5) 0.104(6) -0.018(4) 0.138(7) -0.016(6)
C49 0.326(16) 0.051(4) 0.146(8) -0.011(5) 0.172(10) 0.008(6)
C50 0.255(12) 0.080(5) 0.095(5) -0.047(4) 0.129(7) -0.074(6)
C51 0.077(4) 0.072(4) 0.117(5) 0.043(4) 0.074(4) 0.029(3)
C52 0.075(5) 0.169(8) 0.166(8) 0.120(7) 0.075(5) 0.040(5)
C53 0.106(5) 0.086(5) 0.119(6) 0.054(4) 0.078(5) 0.050(4)
C54 0.076(5) 0.083(5) 0.210(10) 0.012(6) 0.089(6) 0.008(4)
C55 0.036(3) 0.045(3) 0.070(3) 0.013(3) 0.003(2) -0.006(2)
C56 0.056(3) 0.056(3) 0.061(3) 0.014(3) 0.023(3) 0.012(3)
C57 0.050(11) 0.050(9) 0.021(8) -0.006(6) -0.007(7) 0.005(7)
C58 0.021(7) 0.042(7) 0.040(9) -0.002(7) -0.011(8) -0.017(5)
C59 0.029(6) 0.052(7) 0.045(7) -0.007(6) 0.013(5) 0.000(6)
C60 0.038(6) 0.057(6) 0.036(6) -0.011(5) 0.009(5) 0.000(5)
C61 0.039(6) 0.062(7) 0.093(10) -0.022(7) -0.036(7) 0.002(5)
C69 0.120(16) 0.082(11) 0.034(7) -0.003(6) 0.035(9) 0.030(10)
C70 0.136(15) 0.053(8) 0.037(7) -0.012(6) 0.025(8) -0.014(9)
C71 0.087(11) 0.073(9) 0.039(7) -0.004(6) 0.009(7) 0.000(8)
C72 0.062(9) 0.061(8) 0.035(7) 0.002(5) 0.012(6) 0.005(6)
C73 0.071(9) 0.051(8) 0.037(7) 0.002(6) 0.020(7) -0.017(6)
C74 0.121(13) 0.062(8) 0.099(11) -0.002(7) 0.080(11) -0.015(8)
C75 0.071(8) 0.089(9) 0.076(8) -0.018(7) 0.040(7) -0.028(7)
C76 0.042(8) 0.066(11) 0.078(12) -0.005(9) 0.032(8) -0.018(9)
C77 0.060(9) 0.060(10) 0.067(10) 0.022(8) 0.020(7) -0.013(7)
C78 0.030(6) 0.066(8) 0.077(10) 0.017(8) 0.019(6) -0.012(6)
C79 0.057(13) 0.045(11) 0.066(18) 0.011(10) 0.040(12) -0.015(9)
C80 0.048(8) 0.055(8) 0.036(7) 0.004(7) 0.019(5) -0.004(7)
C81 0.051(9) 0.047(7) 0.073(12) -0.001(8) 0.042(9) 0.001(6)
C82 0.034(5) 0.063(7) 0.048(6) 0.008(6) 0.012(5) 0.005(5)
C83 0.030(5) 0.055(7) 0.045(7) 0.006(5) 0.013(5) -0.005(5)
C7 0.055(8) 0.095(12) 0.031(6) -0.010(7) 0.026(6) 0.007(7)
C8 0.066(9) 0.092(11) 0.042(7) -0.021(7) 0.007(6) 0.004(8)
C9 0.067(9) 0.105(12) 0.038(7) -0.025(7) 0.016(7) -0.014(8)
C10 0.053(8) 0.079(10) 0.034(6) -0.003(6) 0.014(6) -0.010(7)
C11 0.094(12) 0.074(10) 0.033(6) -0.003(6) 0.013(7) 0.007(9)
C12 0.090(10) 0.060(8) 0.077(10) -0.023(7) 0.049(9) -0.017(7)
C13 0.106(11) 0.056(7) 0.083(9) -0.026(6) 0.052(8) -0.038(7)
C14 0.063(11) 0.049(7) 0.105(17) -0.022(9) 0.065(13) -0.018(7)
C15 0.055(10) 0.069(14) 0.067(12) -0.001(10) 0.027(8) -0.029(11)
C17 0.064(13) 0.040(12) 0.059(14) 0.006(8) 0.045(11) -0.001(8)
C18 0.074(11) 0.051(7) 0.060(10) -0.002(8) 0.045(8) -0.001(8)
C19 0.083(10) 0.061(8) 0.073(9) -0.006(7) 0.060(8) -0.016(8)
C31 0.067(8) 0.078(9) 0.066(8) 0.005(7) 0.030(6) -0.011(7)
C32 0.084(11) 0.054(8) 0.061(9) 0.005(7) 0.038(9) 0.006(7)
C84 0.058(15) 0.062(10) 0.033(13) -0.010(8) 0.008(12) -0.011(9)
C85 0.027(8) 0.059(11) 0.087(15) 0.000(12) -0.020(10) 0.002(8)
C86 0.042(7) 0.065(8) 0.071(9) -0.004(7) 0.005(7) 0.004(6)
C87 0.041(7) 0.057(7) 0.054(8) 0.008(6) 0.011(5) 0.008(5)
C88 0.047(7) 0.115(13) 0.093(11) -0.012(9) -0.004(7) 0.035(8)
P1 0.0938(11) 0.0623(9) 0.0318(6) 0.0029(6) 0.0350(7) 0.0119(8)
F1 0.123(3) 0.099(3) 0.075(2) -0.037(2) 0.039(2) -0.032(3)
F2 0.157(4) 0.123(3) 0.0508(19) 0.031(2) 0.063(2) 0.078(3)
F3 0.106(3) 0.073(2) 0.0542(18) 0.0041(16) 0.0480(19) 0.0029(19)
F4 0.086(3) 0.126(3) 0.0474(18) -0.004(2) 0.0233(18) -0.001(2)
F5 0.080(2) 0.074(2) 0.0640(19) -0.0082(16) 0.0444(17) -0.0003(17)
F6 0.194(5) 0.082(3) 0.069(2) 0.020(2) 0.085(3) 0.026(3)

loop_
_atom_type_symbol
_atom_type_description
_atom_type_scat_dispersion_real
_atom_type_scat_dispersion_imag
_atom_type_scat_source
C C 0.0033 0.0016 'International Tables Vol C Tables 4.2.6.8 and 6.1.1.4'
H H 0.0000 0.0000 'International Tables Vol C Tables 4.2.6.8 and 6.1.1.4'
Cu Cu 0.3201 1.2651 'International Tables Vol C Tables 4.2.6.8 and 6.1.1.4'
F F 0.0171 0.0103 'International Tables Vol C Tables 4.2.6.8 and 6.1.1.4'
N N 0.0061 0.0033 'International Tables Vol C Tables 4.2.6.8 and 6.1.1.4'
O O 0.0106 0.0060 'International Tables Vol C Tables 4.2.6.8 and 6.1.1.4'
P P 0.1023 0.0942 'International Tables Vol C Tables 4.2.6.8 and 6.1.1.4'

loop_
_geom_angle_atom_site_label_1
_geom_angle_atom_site_label_2
_geom_angle_atom_site_label_3
_geom_angle
N1 Cu1 N2 83.27(19)
N1 Cu1 N3 118.01(16)
N2 Cu1 N3 129.80(19)
N4 Cu1 N1 131.19(17)
N4 Cu1 N2 119.0(2)
N4 Cu1 N3 82.13(14)
C20 O1 C79 128.4(11)
C17 O1 C20 107.7(11)
C24 O2 C23 117.4(5)
C1 N1 Cu1 127.7(3)
C1 N1 C5 119.6(5)
C5 N1 Cu1 111.8(4)
C6 N2 Cu1 111.8(4)
C6 N2 C10 117.7(7)
C72 N2 Cu1 128.2(6)
C72 N2 C6 118.7(7)
C10 N2 Cu1 125.6(6)
C36 N3 Cu1 113.0(3)
C40 N3 Cu1 128.2(3)
C40 N3 C36 118.8(4)
N5 N4 Cu1 136.7(3)
N5 N4 C35 110.8(4)
C35 N4 Cu1 112.3(3)
N4 N5 N6 105.7(3)
N5 N6 C55 119.9(4)
C34 N6 N5 111.0(4)
C34 N6 C55 129.1(4)
N1 C1 C2 121.0(5)
N1 C1 C83 120.2(6)
N1 C1 C32 115.0(7)
C2 C1 C83 117.0(6)
C2 C1 C32 121.8(8)
C1 C2 H2 120.6
C3 C2 C1 118.8(6)
C3 C2 H2 120.6
C2 C3 H3 120.3
C4 C3 C2 119.5(5)
C4 C3 H3 120.3
C3 C4 H4 120.2
C3 C4 C5 119.6(6)
C5 C4 H4 120.2
N1 C5 C4 121.5(6)
N1 C5 C6 115.5(5)
C4 C5 C6 123.0(5)
N2 C6 C5 116.1(5)
N2 C6 C69 125.0(10)
N2 C6 C7 116.5(8)
C5 C6 C7 124.8(7)
C69 C6 C5 117.0(10)
O1 C20 H20A 110.1
O1 C20 H20B 110.1
O1 C20 C21 108.2(6)
H20A C20 H20B 108.4
C21 C20 H20A 110.1
C21 C20 H20B 110.1
C20 C21 H21A 109.0
C20 C21 H21B 109.0
H21A C21 H21B 107.8
C22 C21 C20 112.9(5)
C22 C21 H21A 109.0
C22 C21 H21B 109.0
C21 C22 H22A 108.7
C21 C22 H22B 108.7
C21 C22 C23 114.3(5)
H22A C22 H22B 107.6
C23 C22 H22A 108.7
C23 C22 H22B 108.7
O2 C23 C22 108.1(5)
O2 C23 H23 126.0
C22 C23 H23 126.0
O2 C24 C25 115.0(5)
O2 C24 C29 125.5(5)
C29 C24 C25 119.5(5)
C24 C25 H25 119.9
C26 C25 C24 120.3(5)
C26 C25 H25 119.9
C25 C26 H26 119.4
C25 C26 C27 121.2(5)
C27 C26 H26 119.4
C26 C27 C28 117.7(5)
C26 C27 C30 120.5(5)
C28 C27 C30 121.8(5)
C27 C28 H28 118.4
C29 C28 C27 123.2(5)
C29 C28 H28 118.4
C24 C29 H29 120.9
C28 C29 C24 118.1(5)
C28 C29 H29 120.9
C27 C30 H30A 109.1
C27 C30 H30B 109.1
C27 C30 H30C 108.4
C27 C30 H30D 108.4
C27 C30 C82 112.6(6)
C27 C30 C31 115.6(6)
H30A C30 H30B 107.8
H30C C30 H30D 107.4
C82 C30 H30A 109.1
C82 C30 H30B 109.1
C31 C30 H30C 108.4
C31 C30 H30D 108.4
N6 C34 H34 127.3
N6 C34 C35 105.4(4)
C35 C34 H34 127.3
N4 C35 C34 107.0(4)
N4 C35 C36 118.2(4)
C34 C35 C36 134.7(4)
N3 C36 C35 114.2(3)
N3 C36 C37 122.6(4)
C37 C36 C35 123.1(4)
C36 C37 H37 120.8
C38 C37 C36 118.5(4)
C38 C37 H37 120.8
C37 C38 H38 120.2
C37 C38 C39 119.7(4)
C39 C38 H38 120.2
C38 C39 H39 120.5
C38 C39 C40 118.9(4)
C40 C39 H39 120.5
N3 C40 C39 121.5(4)
N3 C40 C41 119.1(4)
C39 C40 C41 119.4(4)
C42 C41 C40 121.2(5)
C46 C41 C40 118.4(5)
C46 C41 C42 120.4(4)
C41 C42 H42 119.9
C43 C42 C41 120.2(6)
C43 C42 H42 119.9
C42 C43 C47 123.3(7)
C44 C43 C42 117.0(6)
C44 C43 C47 119.6(6)
C43 C44 H44 117.8
C45 C44 C43 124.5(5)
C45 C44 H44 117.8
C44 C45 C46 116.5(6)
C44 C45 C51 121.0(5)
C46 C45 C51 122.4(6)
C41 C46 C45 121.3(6)
C41 C46 H46 119.4
C45 C46 H46 119.4
C43 C47 C48 110.1(6)
C43 C47 C50 111.3(6)
C49 C47 C43 108.6(8)
C49 C47 C48 110.1(6)
C49 C47 C50 109.3(7)
C50 C47 C48 107.4(8)
C47 C48 H48A 109.5
C47 C48 H48B 109.5
C47 C48 H48C 109.5
H48A C48 H48B 109.5
H48A C48 H48C 109.5
H48B C48 H48C 109.5
C47 C49 H49A 109.5
C47 C49 H49B 109.5
C47 C49 H49C 109.5
H49A C49 H49B 109.5
H49A C49 H49C 109.5
H49B C49 H49C 109.5
C47 C50 H50A 109.5
C47 C50 H50B 109.5
C47 C50 H50C 109.5
H50A C50 H50B 109.5
H50A C50 H50C 109.5
H50B C50 H50C 109.5
C45 C51 C54 111.6(5)
C52 C51 C45 109.7(6)
C52 C51 C54 107.9(7)
C53 C51 C45 109.5(5)
C53 C51 C52 110.7(5)
C53 C51 C54 107.4(7)
C51 C52 H52A 109.5
C51 C52 H52B 109.5
C51 C52 H52C 109.5
H52A C52 H52B 109.5
H52A C52 H52C 109.5
H52B C52 H52C 109.5
C51 C53 H53A 109.5
C51 C53 H53B 109.5
C51 C53 H53C 109.5
H53A C53 H53B 109.5
H53A C53 H53C 109.5
H53B C53 H53C 109.5
C51 C54 H54A 109.5
C51 C54 H54B 109.5
C51 C54 H54C 109.5
H54A C54 H54B 109.5
H54A C54 H54C 109.5
H54B C54 H54C 109.5
N6 C55 C87 108.0(7)
C56 C55 N6 119.7(4)
C56 C55 C60 112.1(7)
C56 C55 C87 130.7(7)
C60 C55 N6 127.1(7)
C55 C56 H56 114.7
C55 C56 H56A 126.0
C55 C56 C57 130.6(8)
C55 C56 C84 107.9(9)
C57 C56 H56 114.7
C84 C56 H56A 126.0
H66A C66 H66B 109.5
H66A C66 H66C 109.5
H66B C66 H66C 109.5
H66D C66 H66E 109.5
H66D C66 H66F 109.5
H66E C66 H66F 109.5
C92 C66 H66A 109.5
C92 C66 H66B 109.5
C92 C66 H66C 109.5
C65 C66 H66D 109.5
C65 C66 H66E 109.5
C65 C66 H66F 109.5
H68A C68 H68B 109.5
H68A C68 H68C 109.5
H68B C68 H68C 109.5
H68D C68 H68E 109.5
H68D C68 H68F 109.5
H68E C68 H68F 109.5
C92 C68 H68A 109.5
C92 C68 H68B 109.5
C92 C68 H68C 109.5
C65 C68 H68D 109.5
C65 C68 H68E 109.5
C65 C68 H68F 109.5
C56 C57 C92 127.1(15)
C58 C57 C56 109.4(13)
C58 C57 C92 121.2(16)
C57 C58 H58 116.2
C57 C58 C59 127.6(17)
C59 C58 H58 116.2
C58 C59 C60 114.4(13)
C58 C59 C61 123.9(14)
C60 C59 C61 121.6(13)
C55 C60 C59 124.4(11)
C55 C60 H60 117.8
C59 C60 H60 117.8
C59 C61 C62 113.3(13)
C59 C61 C63 108.6(13)
C59 C61 C64 113.4(11)
C62 C61 C63 100.6(12)
C62 C61 C64 112.2(13)
C63 C61 C64 107.8(12)
C61 C62 H62A 109.5
C61 C62 H62B 109.5
C61 C62 H62C 109.5
H62A C62 H62B 109.5
H62A C62 H62C 109.5
H62B C62 H62C 109.5
C61 C63 H63A 109.5
C61 C63 H63B 109.5
C61 C63 H63C 109.5
H63A C63 H63B 109.5
H63A C63 H63C 109.5
H63B C63 H63C 109.5
C61 C64 H64A 109.5
C61 C64 H64B 109.5
C61 C64 H64C 109.5
H64A C64 H64B 109.5
H64A C64 H64C 109.5
H64B C64 H64C 109.5
C6 C69 H69 124.0
C70 C69 C6 112.1(14)
C70 C69 H69 124.0
C69 C70 H70 119.0
C71 C70 C69 122.0(13)
C71 C70 H70 119.0
C70 C71 H71 120.8
C70 C71 C72 118.3(15)
C72 C71 H71 120.8
N2 C72 C71 120.3(12)
N2 C72 C73 118.6(11)
C71 C72 C73 118.9(13)
C72 C73 H73A 108.0
C72 C73 H73B 108.0
C72 C73 C74 117.4(12)
H73A C73 H73B 107.2
C74 C73 H73A 108.0
C74 C73 H73B 108.0
C73 C74 H74A 110.1
C73 C74 H74B 110.1
H74A C74 H74B 108.4
C75 C74 C73 108.0(12)
C75 C74 H74A 110.1
C75 C74 H74B 110.1
C74 C75 H75A 107.6
C74 C75 H75B 107.6
H75A C75 H75B 107.0
C76 C75 C74 119.0(12)
C76 C75 H75A 107.6
C76 C75 H75B 107.6
C77 C76 C75 119.8(15)
C81 C76 C75 123.2(19)
C81 C76 C77 117.0(17)
C76 C77 H77 119.0
C78 C77 C76 122.0(15)
C78 C77 H77 119.0
C77 C78 H78 119.9
C77 C78 C79 120(2)
C79 C78 H78 119.9
C78 C79 O1 122(2)
C78 C79 C80 121(3)
C80 C79 O1 116.3(16)
C79 C80 H80 122.2
C79 C80 C81 115.6(16)
C81 C80 H80 122.2
C76 C81 C80 123.8(16)
C76 C81 H81 118.1
C80 C81 H81 118.1
C30 C82 H82A 109.6
C30 C82 H82B 109.6
H82A C82 H82B 108.1
C83 C82 C30 110.4(9)
C83 C82 H82A 109.6
C83 C82 H82B 109.6
C1 C83 H83A 109.4
C1 C83 H83B 109.4
C82 C83 C1 111.0(10)
C82 C83 H83A 109.4
C82 C83 H83B 109.4
H83A C83 H83B 108.0
C66 C92 C57 109.2(13)
C66 C92 C93 99.2(11)
C68 C92 C66 121.0(11)
C68 C92 C57 106.8(12)
C68 C92 C93 111.0(11)
C57 C92 C93 109.1(13)
C92 C93 H93A 109.5
C92 C93 H93B 109.5
C92 C93 H93C 109.5
H93A C93 H93B 109.5
H93A C93 H93C 109.5
H93B C93 H93C 109.5
C6 C7 H7 118.2
C8 C7 C6 123.7(12)
C8 C7 H7 118.2
C7 C8 H8 120.2
C7 C8 C9 119.6(12)
C9 C8 H8 120.2
C8 C9 H9 120.8
C8 C9 C10 118.4(13)
C10 C9 H9 120.8
N2 C10 C11 118.4(10)
C9 C10 N2 121.6(11)
C9 C10 C11 119.6(12)
C10 C11 H11A 109.5
C10 C11 H11B 109.5
H11A C11 H11B 108.0
C12 C11 C10 110.9(15)
C12 C11 H11A 109.5
C12 C11 H11B 109.5
C11 C12 H12A 108.9
C11 C12 H12B 108.9
C11 C12 C13 113.4(13)
H12A C12 H12B 107.7
C13 C12 H12A 108.9
C13 C12 H12B 108.9
C12 C13 H13A 108.5
C12 C13 H13B 108.5
H13A C13 H13B 107.5
C14 C13 C12 115.2(10)
C14 C13 H13A 108.5
C14 C13 H13B 108.5
C15 C14 C13 124(2)
C19 C14 C13 120.6(17)
C19 C14 C15 115.2(16)
C14 C15 H15 119.5
C16 C15 C14 121.0(18)
C16 C15 H15 119.5
C15 C16 H16 120.3
C17 C16 C15 119(2)
C17 C16 H16 120.3
O1 C17 C16 107.9(18)
O1 C17 C18 130(2)
C16 C17 C18 122(2)
C17 C18 H18 121.7
C17 C18 C19 116.5(18)
C19 C18 H18 121.7
C14 C19 C18 125.6(16)
C14 C19 H19 117.2
C18 C19 H19 117.2
C30 C31 H31A 110.0
C30 C31 H31B 110.0
H31A C31 H31B 108.4
C32 C31 C30 108.4(11)
C32 C31 H31A 110.0
C32 C31 H31B 110.0
C1 C32 H32A 109.1
C1 C32 H32B 109.1
C31 C32 C1 112.5(11)
C31 C32 H32A 109.1
C31 C32 H32B 109.1
H32A C32 H32B 107.8
C66 C65 C68 99.4(11)
C66 C65 C84 115.1(14)
C67 C65 C66 101.7(16)
C67 C65 C68 101.5(15)
C67 C65 C84 115.2(18)
C84 C65 C68 121.0(14)
C65 C67 H67A 109.5
C65 C67 H67B 109.5
C65 C67 H67C 109.5
H67A C67 H67B 109.5
H67A C67 H67C 109.5
H67B C67 H67C 109.5
C56 C84 C65 107.6(15)
C85 C84 C56 124.6(16)
C85 C84 C65 127(2)
C84 C85 H85 119.5
C84 C85 C86 121.0(16)
C86 C85 H85 119.5
C85 C86 C88 118.4(13)
C87 C86 C85 121.0(14)
C87 C86 C88 120.5(13)
C55 C87 H87 123.6
C86 C87 C55 112.8(12)
C86 C87 H87 123.6
C89 C88 C86 114.9(16)
C89 C88 C90 102.6(19)
C90 C88 C86 104.3(16)
C91 C88 C86 112.8(15)
C91 C88 C89 108(2)
C91 C88 C90 113.8(15)
C88 C89 H89A 109.5
C88 C89 H89B 109.5
C88 C89 H89C 109.5
H89A C89 H89B 109.5
H89A C89 H89C 109.5
H89B C89 H89C 109.5
C88 C90 H90A 109.5
C88 C90 H90B 109.5
C88 C90 H90C 109.5
H90A C90 H90B 109.5
H90A C90 H90C 109.5
H90B C90 H90C 109.5
C88 C91 H91A 109.5
C88 C91 H91B 109.5
C88 C91 H91C 109.5
H91A C91 H91B 109.5
H91A C91 H91C 109.5
H91B C91 H91C 109.5
F1 P1 F2 88.5(2)
F1 P1 F3 89.7(2)
F1 P1 F4 176.6(2)
F1 P1 F5 91.6(2)
F1 P1 F6 94.8(3)
F2 P1 F4 90.8(2)
F3 P1 F2 89.77(19)
F3 P1 F4 87.0(2)
F3 P1 F5 90.22(18)
F5 P1 F2 179.9(3)
F5 P1 F4 89.0(2)
F6 P1 F2 88.8(2)
F6 P1 F3 175.3(3)
F6 P1 F4 88.5(2)
F6 P1 F5 91.2(2)

loop_
_geom_bond_atom_site_label_1
_geom_bond_atom_site_label_2
_geom_bond_distance
Cu1 N1 1.997(4)
Cu1 N2 2.008(5)
Cu1 N3 2.058(3)
Cu1 N4 1.994(4)
O1 C20 1.450(9)
O1 C79 1.46(3)
O1 C17 1.37(3)
O2 C23 1.403(7)
O2 C24 1.368(6)
N1 C1 1.303(7)
N1 C5 1.355(6)
N2 C6 1.344(7)
N2 C72 1.277(15)
N2 C10 1.473(14)
N3 C36 1.349(5)
N3 C40 1.332(6)
N4 N5 1.306(6)
N4 C35 1.361(5)
N5 N6 1.354(6)
N6 C34 1.346(5)
N6 C55 1.431(6)
C1 C2 1.418(7)
C1 C83 1.519(13)
C1 C32 1.596(15)
C2 H2 0.9500
C2 C3 1.370(8)
C3 H3 0.9500
C3 C4 1.351(9)
C4 H4 0.9500
C4 C5 1.375(8)
C5 C6 1.468(9)
C6 C69 1.422(16)
C6 C7 1.472(15)
C20 H20A 0.9900
C20 H20B 0.9900
C20 C21 1.519(8)
C21 H21A 0.9900
C21 H21B 0.9900
C21 C22 1.473(8)
C22 H22A 0.9900
C22 H22B 0.9900
C22 C23 1.517(8)
C23 H23 0.9500
C24 C25 1.403(8)
C24 C29 1.391(8)
C25 H25 0.9500
C25 C26 1.369(8)
C26 H26 0.9500
C26 C27 1.380(8)
C27 C28 1.381(7)
C27 C30 1.507(8)
C28 H28 0.9500
C28 C29 1.376(8)
C29 H29 0.9500
C30 H30A 0.9900
C30 H30B 0.9900
C30 H30C 0.9900
C30 H30D 0.9900
C30 C82 1.585(13)
C30 C31 1.542(13)
C34 H34 0.9500
C34 C35 1.364(6)
C35 C36 1.464(6)
C36 C37 1.383(6)
C37 H37 0.9500
C37 C38 1.367(6)
C38 H38 0.9500
C38 C39 1.383(6)
C39 H39 0.9500
C39 C40 1.398(6)
C40 C41 1.479(6)
C41 C42 1.395(7)
C41 C46 1.376(7)
C42 H42 0.9500
C42 C43 1.395(7)
C43 C44 1.389(10)
C43 C47 1.530(9)
C44 H44 0.9500
C44 C45 1.382(10)
C45 C46 1.397(7)
C45 C51 1.533(9)
C46 H46 0.9500
C47 C48 1.550(8)
C47 C49 1.511(12)
C47 C50 1.532(13)
C48 H48A 0.9800
C48 H48B 0.9800
C48 H48C 0.9800
C49 H49A 0.9800
C49 H49B 0.9800
C49 H49C 0.9800
C50 H50A 0.9800
C50 H50B 0.9800
C50 H50C 0.9800
C51 C52 1.516(8)
C51 C53 1.513(8)
C51 C54 1.566(11)
C52 H52A 0.9800
C52 H52B 0.9800
C52 H52C 0.9800
C53 H53A 0.9800
C53 H53B 0.9800
C53 H53C 0.9800
C54 H54A 0.9800
C54 H54B 0.9800
C54 H54C 0.9800
C55 C56 1.355(8)
C55 C60 1.357(12)
C55 C87 1.484(14)
C56 H56 0.9500
C56 H56A 0.9500
C56 C57 1.38(2)
C56 C84 1.46(3)
C66 H66A 0.9800
C66 H66B 0.9800
C66 H66C 0.9800
C66 H66D 0.9800
C66 H66E 0.9800
C66 H66F 0.9800
C66 C92 1.463(15)
C66 C65 1.551(18)
C68 H68A 0.9800
C68 H68B 0.9800
C68 H68C 0.9800
C68 H68D 0.9800
C68 H68E 0.9800
C68 H68F 0.9800
C68 C92 1.376(14)
C68 C65 1.686(18)
C57 C58 1.364(16)
C57 C92 1.50(2)
C58 H58 0.9500
C58 C59 1.37(2)
C59 C60 1.394(18)
C59 C61 1.498(16)
C60 H60 0.9500
C61 C62 1.52(2)
C61 C63 1.57(2)
C61 C64 1.598(17)
C62 H62A 0.9800
C62 H62B 0.9800
C62 H62C 0.9800
C63 H63A 0.9800
C63 H63B 0.9800
C63 H63C 0.9800
C64 H64A 0.9800
C64 H64B 0.9800
C64 H64C 0.9800
C69 H69 0.9500
C69 C70 1.39(3)
C70 H70 0.9500
C70 C71 1.37(2)
C71 H71 0.9500
C71 C72 1.411(19)
C72 C73 1.518(18)
C73 H73A 0.9900
C73 H73B 0.9900
C73 C74 1.60(2)
C74 H74A 0.9900
C74 H74B 0.9900
C74 C75 1.548(17)
C75 H75A 0.9900
C75 H75B 0.9900
C75 C76 1.52(2)
C76 C77 1.42(2)
C76 C81 1.34(3)
C77 H77 0.9500
C77 C78 1.31(2)
C78 H78 0.9500
C78 C79 1.39(3)
C79 C80 1.39(3)
C80 H80 0.9500
C80 C81 1.40(2)
C81 H81 0.9500
C82 H82A 0.9900
C82 H82B 0.9900
C82 C83 1.503(14)
C83 H83A 0.9900
C83 H83B 0.9900
C92 C93 1.577(19)
C93 H93A 0.9800
C93 H93B 0.9800
C93 H93C 0.9800
C7 H7 0.9500
C7 C8 1.33(2)
C8 H8 0.9500
C8 C9 1.37(2)
C9 H9 0.9500
C9 C10 1.381(18)
C10 C11 1.53(2)
C11 H11A 0.9900
C11 H11B 0.9900
C11 C12 1.48(2)
C12 H12A 0.9900
C12 H12B 0.9900
C12 C13 1.565(17)
C13 H13A 0.9900
C13 H13B 0.9900
C13 C14 1.50(2)
C14 C15 1.43(3)
C14 C19 1.37(3)
C15 H15 0.9500
C15 C16 1.42(3)
C16 H16 0.9500
C16 C17 1.37(3)
C17 C18 1.38(3)
C18 H18 0.9500
C18 C19 1.41(2)
C19 H19 0.9500
C31 H31A 0.9900
C31 H31B 0.9900
C31 C32 1.466(19)
C32 H32A 0.9900
C32 H32B 0.9900
C65 C67 1.44(3)
C65 C84 1.61(2)
C67 H67A 0.9800
C67 H67B 0.9800
C67 H67C 0.9800
C84 C85 1.38(2)
C85 H85 0.9500
C85 C86 1.38(2)
C86 C87 1.370(18)
C86 C88 1.576(19)
C87 H87 0.9500
C88 C89 1.47(3)
C88 C90 1.54(3)
C88 C91 1.30(2)
C89 H89A 0.9800
C89 H89B 0.9800
C89 H89C 0.9800
C90 H90A 0.9800
C90 H90B 0.9800
C90 H90C 0.9800
C91 H91A 0.9800
C91 H91B 0.9800
C91 H91C 0.9800
P1 F1 1.557(4)
P1 F2 1.591(4)
P1 F3 1.587(3)
P1 F4 1.625(4)
P1 F5 1.587(3)
P1 F6 1.570(4)

loop_
_smtbx_masks_void_nr
_smtbx_masks_void_average_x
_smtbx_masks_void_average_y
_smtbx_masks_void_average_z
_smtbx_masks_void_volume
_smtbx_masks_void_count_electrons
1 0.000 0.000 0.500 527.3 86.6
2 0.000 0.500 0.000 527.3 86.6
3 0.155 0.712 0.484 11.0 0.0
4 0.155 0.788 0.984 11.0 0.0
5 0.845 0.212 0.016 11.0 0.0
6 0.845 0.288 0.516 11.0 0.0
